data_1502160
loop_
_publ_author_name
'Fenster, Erik'
'Fehl, Charlie'
'Aub\'e, Jeffrey'

_publ_section_title
;
 Use of a tandem Prins/Friedel-Crafts reaction in the construction of the
 indeno-tetrahydropyridine core of the haouamine alkaloids: formal
 synthesis of (-)-haouamine A.
;
_journal_issue 10
_journal_name_full 'Organic letters'
_journal_page_first 2614
_journal_page_last 2617
_journal_paper_doi 10.1021/ol200725m
_journal_volume 13
_journal_year 2011
_chemical_formula_sum 'C28 H27 N O6'
_chemical_formula_weight 473.51
_chemical_name_systematic
; 
 ? 
;
_space_group_IT_number 2
_symmetry_cell_setting triclinic
_symmetry_space_group_name_Hall '-P 1'
_symmetry_space_group_name_H-M 'P -1'
_atom_sites_solution_hydrogens difmap
_atom_sites_solution_primary direct
_atom_sites_solution_secondary difmap
_audit_creation_method SHELXTL
_cell_angle_alpha 92.626(2)
_cell_angle_beta 90.209(2)
_cell_angle_gamma 90.577(2)
_cell_formula_units_Z 2
_cell_length_a 9.2454(8)
_cell_length_b 9.7345(8)
_cell_length_c 12.6526(10)
_cell_measurement_reflns_used 2971
_cell_measurement_temperature 100(2)
_cell_measurement_theta_max 30.044
_cell_measurement_theta_min 2.584
_cell_volume 1137.46(16)
_computing_cell_refinement 'Bruker SAINT'
_computing_data_collection 'Bruker SMART'
_computing_data_reduction 'Bruker SAINT'
_computing_molecular_graphics 'Bruker SHELXTL'
_computing_publication_material 'Bruker SHELXTL'
_computing_structure_refinement 'Bruker SHELXTL'
_computing_structure_solution 'Bruker SHELXTL'
_diffrn_ambient_temperature 100(2)
_diffrn_measured_fraction_theta_full 0.964
_diffrn_measured_fraction_theta_max 0.964
_diffrn_measurement_device_type 'Bruker SMART APEX CCD area detector'
_diffrn_measurement_method 'phi and omega scans'
_diffrn_radiation_monochromator graphite
_diffrn_radiation_source 'fine-focus sealed tube'
_diffrn_radiation_type MoK\a
_diffrn_radiation_wavelength 0.71073
_diffrn_reflns_av_R_equivalents 0.0426
_diffrn_reflns_av_sigmaI/netI 0.0689
_diffrn_reflns_limit_h_max 13
_diffrn_reflns_limit_h_min -12
_diffrn_reflns_limit_k_max 13
_diffrn_reflns_limit_k_min -13
_diffrn_reflns_limit_l_max 17
_diffrn_reflns_limit_l_min -17
_diffrn_reflns_number 13776
_diffrn_reflns_theta_full 30.54
_diffrn_reflns_theta_max 30.54
_diffrn_reflns_theta_min 2.20
_diffrn_standards_decay_% 0.00
_exptl_absorpt_coefficient_mu 0.097
_exptl_absorpt_correction_T_max 1.000
_exptl_absorpt_correction_T_min 0.959
_exptl_absorpt_correction_type multi-scan
_exptl_crystal_colour Colorless
_exptl_crystal_density_diffrn 1.383
_exptl_crystal_density_method 'not measured'
_exptl_crystal_description Irregular
_exptl_crystal_F_000 500
_exptl_crystal_size_max 0.26
_exptl_crystal_size_mid 0.24
_exptl_crystal_size_min 0.14
_refine_diff_density_max 0.408
_refine_diff_density_min -0.298
_refine_diff_density_rms 0.060
_refine_ls_extinction_method none
_refine_ls_goodness_of_fit_ref 0.989
_refine_ls_hydrogen_treatment refall
_refine_ls_matrix_type full
_refine_ls_number_parameters 424
_refine_ls_number_reflns 6707
_refine_ls_number_restraints 0
_refine_ls_restrained_S_all 0.989
_refine_ls_R_factor_all 0.0801
_refine_ls_R_factor_gt 0.0582
_refine_ls_shift/su_max 0.000
_refine_ls_shift/su_mean 0.000
_refine_ls_structure_factor_coef Fsqd
_refine_ls_weighting_details 'calc w=1/[\s^2^(Fo^2^)+(0.0522P)^2^+0.0000P] where P=(Fo^2^+2Fc^2^)/3'
_refine_ls_weighting_scheme calc
_refine_ls_wR_factor_gt 0.1155
_refine_ls_wR_factor_ref 0.1256
_reflns_number_gt 4953
_reflns_number_total 6707
_reflns_threshold_expression >2sigma(I)
_cod_data_source_file ol200725m_si_003.cif
_cod_data_source_block k29g
_cod_depositor_comments
;
The following automatic conversions were performed:

'_symmetry_cell_setting' value 'Triclinic' changed to 'triclinic'
according to /home/saulius/struct/CIF-dictionaries/cif_core.dic
dictionary named 'cif_core.dic' version 2.4.1 from 2010-06-29.

Automatic conversion script
Id: cif_fix_values 1715 2011-07-08 13:25:40Z adriana 
;
_cod_original_sg_symbol_H-M P-1
_cod_database_code 1502160

loop_
_symmetry_equiv_pos_as_xyz
'x, y, z'
'-x, -y, -z'

loop_
_atom_site_label
_atom_site_type_symbol
_atom_site_fract_x
_atom_site_fract_y
_atom_site_fract_z
_atom_site_U_iso_or_equiv
_atom_site_adp_type
_atom_site_occupancy
_atom_site_symmetry_multiplicity
_atom_site_calc_flag
O1 O 0.17659(11) 0.77631(11) 0.39696(8) 0.0185(2) Uani 1 1 d
O2 O 0.08150(12) 0.80726(12) 0.56044(9) 0.0259(3) Uani 1 1 d
O3 O 0.34557(12) 0.56594(11) 0.21357(8) 0.0215(2) Uani 1 1 d
O4 O 0.07884(11) 0.68896(11) -0.08954(8) 0.0202(2) Uani 1 1 d
O5 O -0.36462(13) 0.33258(14) 0.24061(10) 0.0370(3) Uani 1 1 d
O6 O -0.46454(12) 0.35279(12) 0.39474(10) 0.0295(3) Uani 1 1 d
N1 N -0.36947(14) 0.38226(14) 0.33099(12) 0.0248(3) Uani 1 1 d
C1 C 0.30505(16) 0.85709(16) 0.43083(12) 0.0174(3) Uani 1 1 d
H1 H 0.3241(17) 0.8355(17) 0.5046(14) 0.020(4) Uiso 1 1 d
C2 C 0.43143(16) 0.80664(16) 0.36365(12) 0.0165(3) Uani 1 1 d
H2A H 0.4338(16) 0.7058(17) 0.3617(12) 0.014(4) Uiso 1 1 d
H2B H 0.5183(17) 0.8345(16) 0.4023(12) 0.016(4) Uiso 1 1 d
C3 C 0.44711(15) 0.86170(15) 0.25144(11) 0.0154(3) Uani 1 1 d
C4 C 0.34837(15) 0.79768(15) 0.16477(11) 0.0153(3) Uani 1 1 d
C5 C 0.30032(16) 0.66175(15) 0.14504(12) 0.0166(3) Uani 1 1 d
C6 C 0.21118(16) 0.63022(16) 0.05847(12) 0.0178(3) Uani 1 1 d
H6 H 0.1730(18) 0.5427(18) 0.0464(13) 0.024(5) Uiso 1 1 d
C7 C 0.17322(15) 0.73192(15) -0.01026(11) 0.0166(3) Uani 1 1 d
C8 C 0.22544(16) 0.86563(15) 0.00415(12) 0.0167(3) Uani 1 1 d
H8 H 0.1991(16) 0.9327(16) -0.0423(12) 0.012(4) Uiso 1 1 d
C9 C 0.31138(15) 0.89548(14) 0.09296(11) 0.0156(3) Uani 1 1 d
C10 C 0.37693(17) 1.03320(15) 0.12746(12) 0.0172(3) Uani 1 1 d
H10A H 0.468(2) 1.0521(18) 0.0902(14) 0.030(5) Uiso 1 1 d
H10B H 0.3092(18) 1.1114(18) 0.1158(13) 0.022(4) Uiso 1 1 d
C11 C 0.40321(16) 1.01645(15) 0.24580(12) 0.0157(3) Uani 1 1 d
H11 H 0.4800(17) 1.0737(16) 0.2756(12) 0.012(4) Uiso 1 1 d
C12 C 0.26509(17) 1.04764(16) 0.30760(12) 0.0178(3) Uani 1 1 d
H12A H 0.1840(17) 0.9976(16) 0.2740(12) 0.016(4) Uiso 1 1 d
H12B H 0.2479(17) 1.1502(18) 0.3028(13) 0.023(5) Uiso 1 1 d
C13 C 0.27609(18) 1.00881(16) 0.42235(12) 0.0196(3) Uani 1 1 d
H13A H 0.1865(18) 1.0381(17) 0.4624(13) 0.021(4) Uiso 1 1 d
H13B H 0.3558(18) 1.0608(17) 0.4563(13) 0.020(4) Uiso 1 1 d
C14 C 0.07660(16) 0.75612(15) 0.47135(12) 0.0183(3) Uani 1 1 d
C15 C -0.04084(16) 0.66011(15) 0.43200(12) 0.0173(3) Uani 1 1 d
C16 C -0.15252(17) 0.62922(17) 0.50064(13) 0.0215(3) Uani 1 1 d
H16 H -0.1507(18) 0.6738(18) 0.5658(14) 0.022(4) Uiso 1 1 d
C17 C -0.26169(17) 0.53849(17) 0.46829(13) 0.0219(3) Uani 1 1 d
H17 H -0.3358(19) 0.5138(18) 0.5153(14) 0.029(5) Uiso 1 1 d
C18 C -0.25624(16) 0.48192(16) 0.36628(13) 0.0203(3) Uani 1 1 d
C19 C -0.14840(17) 0.51181(16) 0.29562(13) 0.0213(3) Uani 1 1 d
H19 H -0.148(2) 0.472(2) 0.2260(16) 0.039(6) Uiso 1 1 d
C20 C -0.03860(17) 0.60098(16) 0.32966(13) 0.0201(3) Uani 1 1 d
H20 H 0.0350(18) 0.6253(17) 0.2822(13) 0.020(4) Uiso 1 1 d
C21 C 0.60759(16) 0.84809(15) 0.21936(11) 0.0158(3) Uani 1 1 d
C22 C 0.65389(17) 0.77004(16) 0.13128(12) 0.0194(3) Uani 1 1 d
H22 H 0.5873(18) 0.7204(17) 0.0862(13) 0.020(4) Uiso 1 1 d
C23 C 0.80031(18) 0.76432(17) 0.10508(13) 0.0228(3) Uani 1 1 d
H23 H 0.8321(18) 0.7091(17) 0.0464(13) 0.019(4) Uiso 1 1 d
C24 C 0.90246(17) 0.83521(16) 0.16717(13) 0.0220(3) Uani 1 1 d
H24 H 1.003(2) 0.8318(18) 0.1505(14) 0.029(5) Uiso 1 1 d
C25 C 0.85810(17) 0.91220(16) 0.25581(13) 0.0207(3) Uani 1 1 d
H25 H 0.9265(17) 0.9595(16) 0.3033(13) 0.016(4) Uiso 1 1 d
C26 C 0.71273(16) 0.91898(16) 0.28077(12) 0.0183(3) Uani 1 1 d
H26 H 0.6837(16) 0.9754(17) 0.3399(13) 0.015(4) Uiso 1 1 d
C27 C 0.3042(2) 0.42645(17) 0.18901(16) 0.0290(4) Uani 1 1 d
H27A H 0.3427(19) 0.3757(18) 0.2475(14) 0.027(5) Uiso 1 1 d
H27B H 0.196(2) 0.4189(19) 0.1891(14) 0.032(5) Uiso 1 1 d
H27C H 0.348(2) 0.3956(19) 0.1191(16) 0.036(5) Uiso 1 1 d
C28 C 0.0440(2) 0.78906(18) -0.16488(14) 0.0248(4) Uani 1 1 d
H28A H -0.0170(17) 0.7399(17) -0.2200(13) 0.020(4) Uiso 1 1 d
H28B H 0.134(2) 0.8244(19) -0.2002(14) 0.032(5) Uiso 1 1 d
H28C H -0.0067(19) 0.8661(19) -0.1297(14) 0.026(5) Uiso 1 1 d

loop_
_atom_site_aniso_label
_atom_site_aniso_U_11
_atom_site_aniso_U_22
_atom_site_aniso_U_33
_atom_site_aniso_U_23
_atom_site_aniso_U_13
_atom_site_aniso_U_12
O1 0.0178(5) 0.0218(6) 0.0157(5) 0.0000(4) 0.0015(4) -0.0043(4)
O2 0.0288(6) 0.0294(6) 0.0190(6) -0.0045(5) 0.0052(5) -0.0041(5)
O3 0.0278(6) 0.0137(5) 0.0230(6) 0.0027(4) -0.0062(5) -0.0021(4)
O4 0.0224(6) 0.0207(6) 0.0172(5) -0.0004(4) -0.0055(4) -0.0040(4)
O5 0.0316(7) 0.0425(8) 0.0353(8) -0.0146(6) 0.0055(6) -0.0109(6)
O6 0.0224(6) 0.0332(7) 0.0332(7) 0.0058(5) 0.0057(5) -0.0060(5)
N1 0.0200(7) 0.0229(7) 0.0312(8) 0.0004(6) 0.0018(6) -0.0004(5)
C1 0.0184(7) 0.0208(8) 0.0128(7) -0.0005(6) -0.0018(6) -0.0027(6)
C2 0.0164(7) 0.0175(7) 0.0155(7) 0.0011(6) -0.0011(6) -0.0012(6)
C3 0.0152(7) 0.0153(7) 0.0155(7) -0.0006(5) -0.0004(5) -0.0014(5)
C4 0.0142(7) 0.0174(7) 0.0139(7) -0.0015(5) 0.0003(5) -0.0006(5)
C5 0.0169(7) 0.0165(7) 0.0164(7) 0.0013(6) 0.0019(6) 0.0008(5)
C6 0.0181(7) 0.0147(7) 0.0201(8) -0.0034(6) 0.0004(6) -0.0027(6)
C7 0.0150(7) 0.0205(7) 0.0138(7) -0.0031(6) 0.0001(5) -0.0024(6)
C8 0.0193(7) 0.0164(7) 0.0144(7) 0.0015(6) 0.0003(6) -0.0006(6)
C9 0.0164(7) 0.0139(7) 0.0164(7) -0.0014(5) 0.0025(6) -0.0017(5)
C10 0.0201(8) 0.0149(7) 0.0166(7) 0.0015(6) -0.0015(6) -0.0023(6)
C11 0.0169(7) 0.0142(7) 0.0159(7) 0.0002(5) -0.0017(6) -0.0021(5)
C12 0.0178(7) 0.0157(7) 0.0197(8) -0.0010(6) -0.0006(6) -0.0003(6)
C13 0.0224(8) 0.0208(8) 0.0151(7) -0.0035(6) 0.0009(6) -0.0008(6)
C14 0.0197(7) 0.0173(7) 0.0180(7) 0.0020(6) 0.0028(6) 0.0022(6)
C15 0.0187(7) 0.0162(7) 0.0172(7) 0.0022(6) 0.0017(6) 0.0020(6)
C16 0.0236(8) 0.0212(8) 0.0194(8) -0.0020(6) 0.0047(6) 0.0025(6)
C17 0.0191(8) 0.0223(8) 0.0246(9) 0.0034(6) 0.0067(6) 0.0020(6)
C18 0.0182(7) 0.0171(7) 0.0257(8) 0.0013(6) -0.0005(6) 0.0004(6)
C19 0.0239(8) 0.0202(8) 0.0196(8) -0.0010(6) 0.0018(6) 0.0002(6)
C20 0.0196(8) 0.0214(8) 0.0193(8) 0.0015(6) 0.0044(6) -0.0002(6)
C21 0.0171(7) 0.0157(7) 0.0150(7) 0.0032(5) 0.0002(5) 0.0003(5)
C22 0.0213(8) 0.0178(7) 0.0189(8) 0.0006(6) -0.0004(6) 0.0002(6)
C23 0.0255(8) 0.0220(8) 0.0211(8) 0.0002(6) 0.0061(7) 0.0035(6)
C24 0.0172(8) 0.0228(8) 0.0266(9) 0.0062(7) 0.0042(6) 0.0017(6)
C25 0.0181(8) 0.0210(8) 0.0230(8) 0.0031(6) -0.0026(6) -0.0023(6)
C26 0.0204(8) 0.0183(7) 0.0160(7) -0.0003(6) 0.0001(6) 0.0000(6)
C27 0.0342(10) 0.0158(8) 0.0370(11) 0.0041(7) -0.0106(8) -0.0045(7)
C28 0.0281(9) 0.0244(9) 0.0219(8) 0.0021(7) -0.0088(7) -0.0037(7)

loop_
_atom_type_symbol
_atom_type_description
_atom_type_scat_dispersion_real
_atom_type_scat_dispersion_imag
_atom_type_scat_source
C C 0.0033 0.0016 'International Tables Vol C Tables 4.2.6.8 and 6.1.1.4'
H H 0.0000 0.0000 'International Tables Vol C Tables 4.2.6.8 and 6.1.1.4'
N N 0.0061 0.0033 'International Tables Vol C Tables 4.2.6.8 and 6.1.1.4'
O O 0.0106 0.0060 'International Tables Vol C Tables 4.2.6.8 and 6.1.1.4'

loop_
_geom_angle_atom_site_label_1
_geom_angle_atom_site_label_2
_geom_angle_atom_site_label_3
_geom_angle
C14 O1 C1 116.26(11)
C5 O3 C27 116.80(12)
C7 O4 C28 115.88(12)
O5 N1 O6 123.25(14)
O5 N1 C18 118.63(13)
O6 N1 C18 118.12(14)
O1 C1 C13 109.93(12)
O1 C1 C2 107.62(11)
C13 C1 C2 113.35(13)
O1 C1 H1 106.5(9)
C13 C1 H1 110.7(10)
C2 C1 H1 108.4(9)
C1 C2 C3 117.97(13)
C1 C2 H2A 109.7(9)
C3 C2 H2A 111.2(9)
C1 C2 H2B 106.3(9)
C3 C2 H2B 106.6(9)
H2A C2 H2B 104.1(13)
C4 C3 C21 110.61(11)
C4 C3 C2 117.10(12)
C21 C3 C2 107.57(11)
C4 C3 C11 99.76(11)
C21 C3 C11 108.48(11)
C2 C3 C11 112.98(12)
C9 C4 C5 118.40(13)
C9 C4 C3 110.33(12)
C5 C4 C3 131.14(13)
O3 C5 C6 123.31(13)
O3 C5 C4 117.16(13)
C6 C5 C4 119.53(14)
C5 C6 C7 120.35(14)
C5 C6 H6 121.1(11)
C7 C6 H6 118.5(11)
O4 C7 C8 124.09(14)
O4 C7 C6 114.56(13)
C8 C7 C6 121.33(14)
C7 C8 C9 117.20(14)
C7 C8 H8 120.5(9)
C9 C8 H8 122.2(9)
C4 C9 C8 123.06(13)
C4 C9 C10 109.78(12)
C8 C9 C10 127.16(13)
C9 C10 C11 102.15(12)
C9 C10 H10A 112.2(10)
C11 C10 H10A 111.4(11)
C9 C10 H10B 112.3(9)
C11 C10 H10B 110.9(9)
H10A C10 H10B 108.0(14)
C12 C11 C10 110.00(12)
C12 C11 C3 111.79(12)
C10 C11 C3 103.40(11)
C12 C11 H11 108.3(9)
C10 C11 H11 114.3(9)
C3 C11 H11 109.1(9)
C13 C12 C11 112.44(13)
C13 C12 H12A 109.0(9)
C11 C12 H12A 109.5(9)
C13 C12 H12B 110.9(9)
C11 C12 H12B 106.3(9)
H12A C12 H12B 108.6(13)
C1 C13 C12 111.50(12)
C1 C13 H13A 111.9(10)
C12 C13 H13A 110.4(10)
C1 C13 H13B 108.5(10)
C12 C13 H13B 108.8(10)
H13A C13 H13B 105.5(13)
O2 C14 O1 124.41(14)
O2 C14 C15 123.73(14)
O1 C14 C15 111.84(13)
C16 C15 C20 120.34(15)
C16 C15 C14 118.39(14)
C20 C15 C14 121.26(13)
C17 C16 C15 120.32(15)
C17 C16 H16 123.0(11)
C15 C16 H16 116.6(11)
C18 C17 C16 117.83(15)
C18 C17 H17 121.2(11)
C16 C17 H17 121.0(11)
C19 C18 C17 123.40(15)
C19 C18 N1 117.84(14)
C17 C18 N1 118.74(14)
C18 C19 C20 118.12(15)
C18 C19 H19 121.5(12)
C20 C19 H19 120.4(12)
C19 C20 C15 119.98(14)
C19 C20 H20 119.8(10)
C15 C20 H20 120.1(10)
C22 C21 C26 117.70(14)
C22 C21 C3 123.48(13)
C26 C21 C3 118.81(13)
C21 C22 C23 120.77(15)
C21 C22 H22 121.5(10)
C23 C22 H22 117.7(10)
C24 C23 C22 120.49(15)
C24 C23 H23 118.7(10)
C22 C23 H23 120.8(10)
C23 C24 C25 119.39(15)
C23 C24 H24 121.4(11)
C25 C24 H24 119.2(11)
C26 C25 C24 119.95(15)
C26 C25 H25 118.0(9)
C24 C25 H25 122.0(9)
C25 C26 C21 121.70(14)
C25 C26 H26 118.9(10)
C21 C26 H26 119.4(10)
O3 C27 H27A 104.5(10)
O3 C27 H27B 109.0(11)
H27A C27 H27B 109.0(15)
O3 C27 H27C 109.2(11)
H27A C27 H27C 112.1(15)
H27B C27 H27C 112.7(15)
O4 C28 H28A 105.9(10)
O4 C28 H28B 111.2(10)
H28A C28 H28B 108.2(14)
O4 C28 H28C 109.8(10)
H28A C28 H28C 112.3(13)
H28B C28 H28C 109.5(15)

loop_
_geom_bond_atom_site_label_1
_geom_bond_atom_site_label_2
_geom_bond_distance
O1 C14 1.3411(18)
O1 C1 1.4695(17)
O2 C14 1.2117(18)
O3 C5 1.3696(17)
O3 C27 1.4272(19)
O4 C7 1.3748(16)
O4 C28 1.4322(19)
O5 N1 1.2222(17)
O6 N1 1.2356(17)
N1 C18 1.474(2)
C1 C13 1.512(2)
C1 C2 1.520(2)
C1 H1 0.982(17)
C2 C3 1.547(2)
C2 H2A 0.981(16)
C2 H2B 0.969(16)
C3 C4 1.5306(19)
C3 C21 1.545(2)
C3 C11 1.569(2)
C4 C9 1.390(2)
C4 C5 1.403(2)
C5 C6 1.390(2)
C6 C7 1.394(2)
C6 H6 0.925(17)
C7 C8 1.388(2)
C8 C9 1.392(2)
C8 H8 0.933(16)
C9 C10 1.511(2)
C10 C11 1.532(2)
C10 H10A 0.988(18)
C10 H10B 1.006(17)
C11 C12 1.526(2)
C11 H11 0.963(15)
C12 C13 1.520(2)
C12 H12A 0.975(16)
C12 H12B 1.017(17)
C13 H13A 1.009(17)
C13 H13B 0.977(16)
C14 C15 1.494(2)
C15 C16 1.391(2)
C15 C20 1.393(2)
C16 C17 1.383(2)
C16 H16 0.914(17)
C17 C18 1.381(2)
C17 H17 0.946(18)
C18 C19 1.379(2)
C19 C20 1.384(2)
C19 H19 0.945(19)
C20 H20 0.945(17)
C21 C22 1.391(2)
C21 C26 1.399(2)
C22 C23 1.396(2)
C22 H22 0.951(16)
C23 C24 1.385(2)
C23 H23 0.945(16)
C24 C25 1.386(2)
C24 H24 0.952(18)
C25 C26 1.383(2)
C25 H25 0.969(16)
C26 H26 0.948(16)
C27 H27A 0.977(18)
C27 H27B 1.006(19)
C27 H27C 1.006(19)
C28 H28A 0.998(17)
C28 H28B 1.012(19)
C28 H28C 0.979(18)

loop_
_geom_torsion_atom_site_label_1
_geom_torsion_atom_site_label_2
_geom_torsion_atom_site_label_3
_geom_torsion_atom_site_label_4
_geom_torsion
C14 O1 C1 C13 -86.27(15)
C14 O1 C1 C2 149.85(12)
O1 C1 C2 C3 81.02(15)
C13 C1 C2 C3 -40.77(18)
C1 C2 C3 C4 -78.33(17)
C1 C2 C3 C21 156.44(12)
C1 C2 C3 C11 36.74(18)
C21 C3 C4 C9 -90.00(14)
C2 C3 C4 C9 146.30(13)
C11 C3 C4 C9 24.10(14)
C21 C3 C4 C5 85.75(18)
C2 C3 C4 C5 -38.0(2)
C11 C3 C4 C5 -160.15(15)
C27 O3 C5 C6 3.8(2)
C27 O3 C5 C4 -175.95(14)
C9 C4 C5 O3 176.16(12)
C3 C4 C5 O3 0.7(2)
C9 C4 C5 C6 -3.6(2)
C3 C4 C5 C6 -179.07(14)
O3 C5 C6 C7 -177.77(13)
C4 C5 C6 C7 2.0(2)
C28 O4 C7 C8 5.0(2)
C28 O4 C7 C6 -176.69(13)
C5 C6 C7 O4 -176.89(13)
C5 C6 C7 C8 1.5(2)
O4 C7 C8 C9 175.10(13)
C6 C7 C8 C9 -3.1(2)
C5 C4 C9 C8 1.9(2)
C3 C4 C9 C8 178.31(13)
C5 C4 C9 C10 -178.50(13)
C3 C4 C9 C10 -2.14(16)
C7 C8 C9 C4 1.4(2)
C7 C8 C9 C10 -178.09(14)
C4 C9 C10 C11 -21.53(16)
C8 C9 C10 C11 158.00(14)
C9 C10 C11 C12 -83.77(14)
C9 C10 C11 C3 35.75(14)
C4 C3 C11 C12 82.05(14)
C21 C3 C11 C12 -162.23(12)
C2 C3 C11 C12 -43.05(16)
C4 C3 C11 C10 -36.24(13)
C21 C3 C11 C10 79.49(13)
C2 C3 C11 C10 -161.33(12)
C10 C11 C12 C13 169.93(12)
C3 C11 C12 C13 55.66(16)
O1 C1 C13 C12 -69.72(16)
C2 C1 C13 C12 50.76(17)
C11 C12 C13 C1 -59.80(17)
C1 O1 C14 O2 5.2(2)
C1 O1 C14 C15 -173.59(12)
O2 C14 C15 C16 1.2(2)
O1 C14 C15 C16 179.96(13)
O2 C14 C15 C20 -177.99(15)
O1 C14 C15 C20 0.8(2)
C20 C15 C16 C17 0.6(2)
C14 C15 C16 C17 -178.55(14)
C15 C16 C17 C18 -0.7(2)
C16 C17 C18 C19 -0.3(2)
C16 C17 C18 N1 178.47(14)
O5 N1 C18 C19 -1.3(2)
O6 N1 C18 C19 178.41(14)
O5 N1 C18 C17 179.83(14)
O6 N1 C18 C17 -0.4(2)
C17 C18 C19 C20 1.3(2)
N1 C18 C19 C20 -177.42(14)
C18 C19 C20 C15 -1.4(2)
C16 C15 C20 C19 0.5(2)
C14 C15 C20 C19 179.61(14)
C4 C3 C21 C22 -8.92(19)
C2 C3 C21 C22 120.10(15)
C11 C3 C21 C22 -117.38(15)
C4 C3 C21 C26 170.22(13)
C2 C3 C21 C26 -60.76(16)
C11 C3 C21 C26 61.76(16)
C26 C21 C22 C23 -0.6(2)
C3 C21 C22 C23 178.54(14)
C21 C22 C23 C24 0.7(2)
C22 C23 C24 C25 0.0(2)
C23 C24 C25 C26 -0.8(2)
C24 C25 C26 C21 0.9(2)
C22 C21 C26 C25 -0.2(2)
C3 C21 C26 C25 -179.39(14)
